data_4089168
loop_
_publ_author_name
'Alabau, Roberto G.'
'Esteruelas, Miguel A.'
'Oliv\'an, Montserrat'
'O\~nate, Enrique'
'Palacios, Adri\'an U.'
'Tsai, Jui-Yi'
'Xia, Chuanjun'

_publ_section_title
;
 Osmium(II) Complexes Containing a Dianionic CCCC-Donor Tetradentate
 Ligand
;
_journal_issue 23
_journal_name_full Organometallics
_journal_page_first 3981
_journal_paper_doi 10.1021/acs.organomet.6b00776
_journal_volume 35
_journal_year 2016
_chemical_formula_moiety 'C58 H46 N4 Os P2, 4(C6 H6)'
_chemical_formula_sum 'C82 H70 N4 Os P2'
_chemical_formula_weight 1363.56
_space_group_IT_number 2
_space_group_name_Hall '-P 1'
_space_group_name_H-M_alt 'P -1'
_symmetry_cell_setting triclinic
_symmetry_space_group_name_H-M 'P -1'
_atom_sites_solution_hydrogens geom
_atom_sites_solution_primary direct
_atom_sites_solution_secondary difmap
_audit_creation_method SHELXL-97
_cell_angle_alpha 72.4820(10)
_cell_angle_beta 83.0130(10)
_cell_angle_gamma 78.5460(10)
_cell_formula_units_Z 2
_cell_length_a 12.5444(9)
_cell_length_b 14.9861(11)
_cell_length_c 18.2590(14)
_cell_measurement_reflns_used 575
_cell_measurement_temperature 100(2)
_cell_measurement_theta_max 27
_cell_measurement_theta_min 2
_cell_volume 3201.1(4)
_computing_cell_refinement 'SAINT+ v. 7.56a (Bruker AXS, 2008)'
_computing_data_collection 'apex2 v. 7.0 (Bruker AXS, 2009)'
_computing_data_reduction 'SAINT+ v. 7.56a (Bruker AXS, 2008)'
_computing_molecular_graphics 'XP, SHELXTL v. 6.14 (Bruker, 2000)'
_computing_publication_material 'XCIF, SHELXTL v. 6.14 (Bruker, 2000)'
_computing_structure_refinement 'SHELXL-97 (Sheldrick, 1997)'
_computing_structure_solution 'SHELXS-97 (Sheldrick, 1990)'
_diffrn_ambient_temperature 100(2)
_diffrn_detector_area_resol_mean 8.33
_diffrn_measured_fraction_theta_full 0.973
_diffrn_measured_fraction_theta_max 0.869
_diffrn_measurement_device_type 'Bruker APEX DUO system'
_diffrn_measurement_method '\w rotations with narrow frames'
_diffrn_radiation_monochromator graphite
_diffrn_radiation_source 'normal-focus sealed tube'
_diffrn_radiation_type MoK\a
_diffrn_radiation_wavelength 0.71073
_diffrn_reflns_av_R_equivalents 0.0400
_diffrn_reflns_av_sigmaI/netI 0.0746
_diffrn_reflns_limit_h_max 16
_diffrn_reflns_limit_h_min -16
_diffrn_reflns_limit_k_max 20
_diffrn_reflns_limit_k_min -19
_diffrn_reflns_limit_l_max 24
_diffrn_reflns_limit_l_min -23
_diffrn_reflns_number 25024
_diffrn_reflns_theta_full 26.00
_diffrn_reflns_theta_max 28.61
_diffrn_reflns_theta_min 1.45
_diffrn_standards_decay_% 0
_exptl_absorpt_coefficient_mu 2.092
_exptl_absorpt_correction_T_max 0.862
_exptl_absorpt_correction_T_min 0.676
_exptl_absorpt_process_details
;
Absorption correction performed with SADABS program. This is based on the
method of Blessing: Blessing, R. H., Acta Crystallogr., Sect. A 1995, 51, 33.

SADABS: Area-Detector Absorption Correction. Bruker-AXS 
within SAINT+ package, v. 6.1 (2000).
;
_exptl_crystal_colour yellow
_exptl_crystal_density_diffrn 1.415
_exptl_crystal_density_method 'not measured'
_exptl_crystal_description 'irregular block'
_exptl_crystal_F_000 1392
_exptl_crystal_size_max 0.26
_exptl_crystal_size_mid 0.09
_exptl_crystal_size_min 0.09
_refine_diff_density_max 0.887
_refine_diff_density_min -1.710
_refine_diff_density_rms 0.125
_refine_ls_extinction_method none
_refine_ls_goodness_of_fit_ref 1.047
_refine_ls_hydrogen_treatment mixed
_refine_ls_matrix_type full
_refine_ls_number_parameters 804
_refine_ls_number_reflns 14260
_refine_ls_number_restraints 0
_refine_ls_restrained_S_all 1.047
_refine_ls_R_factor_all 0.0579
_refine_ls_R_factor_gt 0.0440
_refine_ls_shift/su_max 0.003
_refine_ls_shift/su_mean 0.000
_refine_ls_structure_factor_coef Fsqd
_refine_ls_weighting_details 'calc w=1/[\s^2^(Fo^2^)+(0.0101P)^2^+3.7518P] where P=(Fo^2^+2Fc^2^)/3'
_refine_ls_weighting_scheme calc
_refine_ls_wR_factor_gt 0.0707
_refine_ls_wR_factor_ref 0.0768
_reflns_number_gt 12115
_reflns_number_total 14260
_reflns_threshold_expression >2sigma(I)
_cod_data_source_file om6b00776_si_002.cif
_cod_data_source_block 13-enrique202
_cod_original_sg_symbol_H-M P-1
_cod_database_code 4089168

loop_
_symmetry_equiv_pos_as_xyz
'x, y, z'
'-x, -y, -z'

loop_
_atom_site_label
_atom_site_type_symbol
_atom_site_fract_x
_atom_site_fract_y
_atom_site_fract_z
_atom_site_U_iso_or_equiv
_atom_site_adp_type
_atom_site_occupancy
_atom_site_symmetry_multiplicity
_atom_site_calc_flag
_atom_site_refinement_flags
Os Os 0.766223(14) 0.756503(12) 0.776521(9) 0.01588(4) Uani 1 1 d .
P1 P 0.70577(9) 0.86035(7) 0.66142(6) 0.0178(2) Uani 1 1 d .
P2 P 0.58215(8) 0.76510(7) 0.81239(6) 0.0160(2) Uani 1 1 d .
N3 N 0.7783(3) 0.5898(2) 0.69664(18) 0.0205(7) Uani 1 1 d .
N4 N 0.9299(3) 0.6390(2) 0.69725(18) 0.0208(8) Uani 1 1 d .
N2 N 0.8338(3) 0.5840(2) 0.92446(18) 0.0190(7) Uani 1 1 d .
N1 N 0.8148(3) 0.7265(2) 0.93713(18) 0.0187(7) Uani 1 1 d .
C16 C 0.8190(3) 0.6528(3) 0.7213(2) 0.0189(9) Uani 1 1 d .
C15 C 0.6655(4) 0.5794(3) 0.7031(2) 0.0285(10) Uani 1 1 d .
H15A H 0.6543 0.5218 0.7441 0.043 Uiso 1 1 calc R
H15B H 0.6459 0.5748 0.6542 0.043 Uiso 1 1 calc R
H15C H 0.6195 0.6348 0.7153 0.043 Uiso 1 1 calc R
C17 C 0.8586(4) 0.5357(3) 0.6608(2) 0.0242(10) Uani 1 1 d .
C18 C 0.8513(4) 0.4649(3) 0.6290(3) 0.0337(11) Uani 1 1 d .
H18 H 0.7838 0.4453 0.6289 0.040 Uiso 1 1 calc R
C19 C 0.9481(5) 0.4233(4) 0.5968(3) 0.0459(14) Uani 1 1 d .
H19 H 0.9468 0.3745 0.5739 0.055 Uiso 1 1 calc R
C20 C 1.0453(5) 0.4522(4) 0.5981(3) 0.0493(15) Uani 1 1 d .
H20 H 1.1100 0.4217 0.5768 0.059 Uiso 1 1 calc R
C21 C 1.0517(4) 0.5242(3) 0.6293(3) 0.0371(12) Uani 1 1 d .
H21 H 1.1193 0.5439 0.6290 0.045 Uiso 1 1 calc R
C22 C 0.9559(4) 0.5669(3) 0.6611(2) 0.0248(10) Uani 1 1 d .
C23 C 0.9934(3) 0.7006(3) 0.7103(2) 0.0178(8) Uani 1 1 d .
C24 C 0.9348(3) 0.7638(3) 0.7504(2) 0.0187(9) Uani 1 1 d .
C25 C 0.9963(3) 0.8209(3) 0.7688(2) 0.0217(9) Uani 1 1 d .
H25 H 0.9618 0.8622 0.7985 0.026 Uiso 1 1 calc R
C26 C 1.1063(3) 0.8199(3) 0.7455(2) 0.0276(10) Uani 1 1 d .
H26 H 1.1452 0.8602 0.7591 0.033 Uiso 1 1 calc R
C27 C 1.1591(3) 0.7603(3) 0.7027(2) 0.0263(10) Uani 1 1 d .
H27 H 1.2336 0.7611 0.6853 0.032 Uiso 1 1 calc R
C28 C 1.1031(3) 0.6996(3) 0.6852(2) 0.0270(10) Uani 1 1 d .
H28 H 1.1388 0.6576 0.6564 0.032 Uiso 1 1 calc R
C7 C 0.8095(3) 0.6771(3) 0.8848(2) 0.0182(9) Uani 1 1 d .
C14 C 0.8386(3) 0.5039(3) 0.8934(2) 0.0255(10) Uani 1 1 d .
H14A H 0.8041 0.5263 0.8443 0.038 Uiso 1 1 calc R
H14B H 0.8001 0.4562 0.9298 0.038 Uiso 1 1 calc R
H14C H 0.9150 0.4756 0.8852 0.038 Uiso 1 1 calc R
C13 C 0.8514(3) 0.5724(3) 1.0001(2) 0.0205(9) Uani 1 1 d .
C12 C 0.8757(3) 0.4911(3) 1.0599(3) 0.0278(10) Uani 1 1 d .
H12 H 0.8870 0.4299 1.0522 0.033 Uiso 1 1 calc R
C11 C 0.8832(4) 0.5020(3) 1.1320(3) 0.0324(11) Uani 1 1 d .
H11 H 0.9000 0.4474 1.1744 0.039 Uiso 1 1 calc R
C10 C 0.8664(4) 0.5919(3) 1.1427(2) 0.0331(11) Uani 1 1 d .
H10 H 0.8710 0.5975 1.1927 0.040 Uiso 1 1 calc R
C9 C 0.8429(3) 0.6735(3) 1.0825(2) 0.0290(10) Uani 1 1 d .
H9 H 0.8312 0.7346 1.0904 0.035 Uiso 1 1 calc R
C8 C 0.8371(3) 0.6632(3) 1.0100(2) 0.0223(9) Uani 1 1 d .
C6 C 0.7888(3) 0.8269(3) 0.9106(2) 0.0182(8) Uani 1 1 d .
C1 C 0.7556(3) 0.8621(3) 0.8350(2) 0.0176(8) Uani 1 1 d .
C2 C 0.7234(3) 0.9610(3) 0.8100(2) 0.0220(9) Uani 1 1 d .
H2 H 0.6950 0.9887 0.7608 0.026 Uiso 1 1 calc R
C3 C 0.7311(3) 1.0202(3) 0.8540(2) 0.0251(10) Uani 1 1 d .
H3 H 0.7095 1.0869 0.8342 0.030 Uiso 1 1 calc R
C4 C 0.7701(4) 0.9826(3) 0.9265(2) 0.0259(10) Uani 1 1 d .
H4 H 0.7772 1.0234 0.9560 0.031 Uiso 1 1 calc R
C5 C 0.7986(3) 0.8854(3) 0.9559(2) 0.0240(9) Uani 1 1 d .
H5 H 0.8245 0.8585 1.0059 0.029 Uiso 1 1 calc R
C29 C 0.7039(4) 0.8085(3) 0.5824(2) 0.0217(9) Uani 1 1 d .
C30 C 0.8027(4) 0.7846(3) 0.5431(2) 0.0272(10) Uani 1 1 d .
H30 H 0.8679 0.7958 0.5577 0.033 Uiso 1 1 calc R
C31 C 0.8076(4) 0.7448(3) 0.4835(3) 0.0334(11) Uani 1 1 d .
H31 H 0.8756 0.7301 0.4568 0.040 Uiso 1 1 calc R
C32 C 0.7135(4) 0.7263(3) 0.4624(2) 0.0340(12) Uani 1 1 d .
H32 H 0.7171 0.6991 0.4213 0.041 Uiso 1 1 calc R
C33 C 0.6154(4) 0.7472(3) 0.5011(2) 0.0312(11) Uani 1 1 d .
H33 H 0.5509 0.7340 0.4872 0.037 Uiso 1 1 calc R
C34 C 0.6107(4) 0.7879(3) 0.5609(2) 0.0263(10) Uani 1 1 d .
H34 H 0.5426 0.8019 0.5876 0.032 Uiso 1 1 calc R
C35 C 0.7718(3) 0.9627(3) 0.6051(2) 0.0221(9) Uani 1 1 d .
C36 C 0.8505(3) 0.9887(3) 0.6373(3) 0.0261(10) Uani 1 1 d .
H36 H 0.8650 0.9582 0.6897 0.031 Uiso 1 1 calc R
C37 C 0.9092(4) 1.0593(3) 0.5939(3) 0.0358(12) Uani 1 1 d .
H37 H 0.9630 1.0768 0.6167 0.043 Uiso 1 1 calc R
C38 C 0.8890(4) 1.1035(3) 0.5178(3) 0.0412(13) Uani 1 1 d .
H38 H 0.9288 1.1515 0.4882 0.049 Uiso 1 1 calc R
C39 C 0.8110(4) 1.0780(3) 0.4848(3) 0.0381(13) Uani 1 1 d .
H39 H 0.7969 1.1088 0.4324 0.046 Uiso 1 1 calc R
C40 C 0.7529(4) 1.0078(3) 0.5275(2) 0.0279(10) Uani 1 1 d .
H40 H 0.6999 0.9902 0.5041 0.033 Uiso 1 1 calc R
C41 C 0.5600(3) 0.9092(3) 0.6745(2) 0.0205(9) Uani 1 1 d .
C42 C 0.5039(3) 0.9868(3) 0.6210(2) 0.0244(9) Uani 1 1 d .
H42 H 0.5422 1.0190 0.5758 0.029 Uiso 1 1 calc R
C43 C 0.3939(4) 1.0169(3) 0.6331(2) 0.0246(10) Uani 1 1 d .
H43 H 0.3570 1.0697 0.5963 0.029 Uiso 1 1 calc R
C44 C 0.3366(3) 0.9707(3) 0.6989(2) 0.0237(9) Uani 1 1 d .
H44 H 0.2606 0.9912 0.7070 0.028 Uiso 1 1 calc R
C45 C 0.3912(3) 0.8942(3) 0.7527(2) 0.0214(9) Uani 1 1 d .
H45 H 0.3520 0.8631 0.7979 0.026 Uiso 1 1 calc R
C46 C 0.5027(3) 0.8621(3) 0.7416(2) 0.0173(8) Uani 1 1 d .
C47 C 0.5397(3) 0.7996(3) 0.9023(2) 0.0176(8) Uani 1 1 d .
C48 C 0.5688(3) 0.7347(3) 0.9726(2) 0.0202(9) Uani 1 1 d .
H48 H 0.6042 0.6720 0.9741 0.024 Uiso 1 1 calc R
C49 C 0.5465(3) 0.7606(3) 1.0404(2) 0.0243(10) Uani 1 1 d .
H49 H 0.5687 0.7160 1.0875 0.029 Uiso 1 1 calc R
C50 C 0.4925(3) 0.8502(3) 1.0403(2) 0.0266(10) Uani 1 1 d .
H50 H 0.4760 0.8673 1.0870 0.032 Uiso 1 1 calc R
C51 C 0.4630(3) 0.9150(3) 0.9709(2) 0.0263(10) Uani 1 1 d .
H51 H 0.4250 0.9768 0.9700 0.032 Uiso 1 1 calc R
C52 C 0.4880(3) 0.8905(3) 0.9030(2) 0.0228(9) Uani 1 1 d .
H52 H 0.4697 0.9368 0.8558 0.027 Uiso 1 1 calc R
C53 C 0.5065(3) 0.6651(3) 0.8318(2) 0.0167(8) Uani 1 1 d .
C54 C 0.5496(3) 0.5789(3) 0.8829(2) 0.0215(9) Uani 1 1 d .
H54 H 0.6156 0.5738 0.9056 0.026 Uiso 1 1 calc R
C55 C 0.4978(3) 0.5008(3) 0.9012(2) 0.0229(9) Uani 1 1 d .
H55 H 0.5278 0.4433 0.9370 0.027 Uiso 1 1 calc R
C56 C 0.4026(3) 0.5058(3) 0.8678(2) 0.0242(9) Uani 1 1 d .
H56 H 0.3667 0.4525 0.8805 0.029 Uiso 1 1 calc R
C57 C 0.3609(3) 0.5899(3) 0.8154(2) 0.0273(10) Uani 1 1 d .
H57 H 0.2964 0.5939 0.7914 0.033 Uiso 1 1 calc R
C58 C 0.4121(3) 0.6686(3) 0.7977(2) 0.0228(9) Uani 1 1 d .
H58 H 0.3821 0.7257 0.7616 0.027 Uiso 1 1 calc R
C59 C 0.6595(6) 0.4902(4) 0.4752(3) 0.070(2) Uani 1 1 d .
H59 H 0.6766 0.5282 0.5039 0.083 Uiso 1 1 calc R
C60 C 0.6886(5) 0.3920(4) 0.4993(3) 0.0600(18) Uani 1 1 d .
H60 H 0.7268 0.3627 0.5447 0.072 Uiso 1 1 calc R
C61 C 0.6632(4) 0.3377(4) 0.4592(3) 0.0428(13) Uani 1 1 d .
H61 H 0.6818 0.2705 0.4770 0.051 Uiso 1 1 calc R
C62 C 0.6106(4) 0.3798(4) 0.3927(3) 0.0437(13) Uani 1 1 d .
H62 H 0.5935 0.3414 0.3642 0.052 Uiso 1 1 calc R
C63 C 0.5822(5) 0.4765(4) 0.3667(3) 0.0542(16) Uani 1 1 d .
H63 H 0.5470 0.5052 0.3201 0.065 Uiso 1 1 calc R
C64 C 0.6052(5) 0.5314(4) 0.4086(4) 0.0630(18) Uani 1 1 d .
H64 H 0.5836 0.5984 0.3918 0.076 Uiso 1 1 calc R
C65 C 0.4890(7) 0.8003(4) 0.2968(3) 0.064(2) Uani 1 1 d .
H65 H 0.5445 0.8301 0.3056 0.077 Uiso 1 1 calc R
C66 C 0.3844(8) 0.8188(4) 0.3288(3) 0.074(2) Uani 1 1 d .
H66 H 0.3676 0.8606 0.3603 0.089 Uiso 1 1 calc R
C67 C 0.3062(6) 0.7770(4) 0.3148(3) 0.068(2) Uani 1 1 d .
H67 H 0.2340 0.7902 0.3363 0.081 Uiso 1 1 calc R
C68 C 0.3296(6) 0.7152(4) 0.2695(3) 0.0561(17) Uani 1 1 d .
H68 H 0.2737 0.6864 0.2600 0.067 Uiso 1 1 calc R
C69 C 0.4334(5) 0.6959(4) 0.2388(3) 0.0512(16) Uani 1 1 d .
H69 H 0.4503 0.6530 0.2082 0.061 Uiso 1 1 calc R
C70 C 0.5128(6) 0.7385(4) 0.2522(3) 0.0560(16) Uani 1 1 d .
H70 H 0.5849 0.7254 0.2306 0.067 Uiso 1 1 calc R
C71 C 0.1757(6) 0.1779(5) 0.7763(4) 0.0645(19) Uani 1 1 d .
H71 H 0.2123 0.2304 0.7534 0.077 Uiso 1 1 calc R
C72 C 0.2223(5) 0.1021(5) 0.8332(4) 0.0579(17) Uani 1 1 d .
H72 H 0.2913 0.1018 0.8497 0.069 Uiso 1 1 calc R
C73 C 0.1691(5) 0.0274(4) 0.8658(3) 0.0523(16) Uani 1 1 d .
H73 H 0.2016 -0.0252 0.9049 0.063 Uiso 1 1 calc R
C74 C 0.0705(5) 0.0272(4) 0.8432(3) 0.0535(16) Uani 1 1 d .
H74 H 0.0339 -0.0250 0.8672 0.064 Uiso 1 1 calc R
C75 C 0.0228(5) 0.1016(5) 0.7860(4) 0.0637(18) Uani 1 1 d .
H75 H -0.0459 0.1006 0.7697 0.076 Uiso 1 1 calc R
C76 C 0.0753(6) 0.1777(5) 0.7525(4) 0.0667(19) Uani 1 1 d .
H76 H 0.0427 0.2299 0.7131 0.080 Uiso 1 1 calc R
C77 C 0.1680(4) 0.7714(4) 0.0848(3) 0.0426(13) Uani 1 1 d .
H77 H 0.1607 0.7821 0.1340 0.051 Uiso 1 1 calc R
C78 C 0.2684(4) 0.7335(4) 0.0569(3) 0.0397(13) Uani 1 1 d .
H78 H 0.3304 0.7186 0.0862 0.048 Uiso 1 1 calc R
C79 C 0.2774(4) 0.7176(3) -0.0149(3) 0.0354(12) Uani 1 1 d .
H79 H 0.3460 0.6912 -0.0347 0.042 Uiso 1 1 calc R
C80 C 0.1874(4) 0.7398(3) -0.0577(3) 0.0328(11) Uani 1 1 d .
H80 H 0.1941 0.7297 -0.1071 0.039 Uiso 1 1 calc R
C81 C 0.0880(4) 0.7767(3) -0.0284(3) 0.0365(12) Uani 1 1 d .
H81 H 0.0256 0.7905 -0.0572 0.044 Uiso 1 1 calc R
C82 C 0.0783(4) 0.7937(4) 0.0420(3) 0.0439(14) Uani 1 1 d .
H82 H 0.0097 0.8210 0.0612 0.053 Uiso 1 1 calc R

loop_
_atom_site_aniso_label
_atom_site_aniso_U_11
_atom_site_aniso_U_22
_atom_site_aniso_U_33
_atom_site_aniso_U_23
_atom_site_aniso_U_13
_atom_site_aniso_U_12
Os 0.01620(8) 0.01470(8) 0.01586(8) -0.00274(6) -0.00057(6) -0.00339(6)
P1 0.0208(6) 0.0159(5) 0.0161(5) -0.0030(4) -0.0009(4) -0.0043(4)
P2 0.0164(5) 0.0147(5) 0.0155(5) -0.0022(4) -0.0011(4) -0.0025(4)
N3 0.0244(19) 0.0188(18) 0.0191(18) -0.0056(14) -0.0020(14) -0.0044(15)
N4 0.0185(18) 0.0192(18) 0.0201(18) -0.0032(14) 0.0012(14) 0.0021(14)
N2 0.0199(18) 0.0138(17) 0.0214(18) -0.0015(14) -0.0026(14) -0.0026(14)
N1 0.0177(18) 0.0223(19) 0.0151(17) -0.0028(14) -0.0031(13) -0.0041(14)
C16 0.022(2) 0.019(2) 0.0142(19) 0.0000(16) -0.0017(16) -0.0053(17)
C15 0.034(3) 0.026(2) 0.028(2) -0.011(2) 0.002(2) -0.009(2)
C17 0.033(3) 0.019(2) 0.020(2) -0.0056(18) 0.0021(18) -0.0042(19)
C18 0.041(3) 0.026(3) 0.037(3) -0.015(2) 0.002(2) -0.009(2)
C19 0.059(4) 0.035(3) 0.049(3) -0.027(3) 0.009(3) -0.004(3)
C20 0.042(3) 0.043(3) 0.064(4) -0.030(3) 0.009(3) 0.006(3)
C21 0.030(3) 0.034(3) 0.044(3) -0.014(2) 0.004(2) 0.002(2)
C22 0.030(2) 0.020(2) 0.018(2) -0.0026(17) 0.0015(18) 0.0058(18)
C23 0.018(2) 0.020(2) 0.0125(19) -0.0021(16) -0.0036(15) 0.0006(16)
C24 0.018(2) 0.018(2) 0.017(2) 0.0026(16) -0.0030(16) -0.0056(16)
C25 0.018(2) 0.023(2) 0.020(2) -0.0004(17) -0.0006(17) -0.0052(17)
C26 0.021(2) 0.032(3) 0.024(2) 0.0052(19) -0.0048(18) -0.010(2)
C27 0.012(2) 0.038(3) 0.020(2) 0.0044(19) -0.0016(17) -0.0024(19)
C28 0.021(2) 0.029(2) 0.023(2) -0.0005(19) 0.0001(18) 0.0035(19)
C7 0.0117(19) 0.018(2) 0.023(2) -0.0021(17) 0.0025(16) -0.0060(16)
C14 0.024(2) 0.019(2) 0.034(2) -0.0051(19) -0.0036(19) -0.0069(18)
C13 0.015(2) 0.023(2) 0.020(2) -0.0010(17) -0.0044(16) -0.0022(17)
C12 0.020(2) 0.025(2) 0.034(3) 0.001(2) -0.0056(19) -0.0065(19)
C11 0.029(3) 0.031(3) 0.027(2) 0.012(2) -0.007(2) -0.009(2)
C10 0.032(3) 0.045(3) 0.019(2) 0.001(2) -0.0087(19) -0.010(2)
C9 0.028(2) 0.034(3) 0.024(2) -0.006(2) -0.0054(19) -0.004(2)
C8 0.017(2) 0.027(2) 0.018(2) 0.0007(18) -0.0014(16) -0.0034(17)
C6 0.014(2) 0.021(2) 0.020(2) -0.0069(17) -0.0007(16) -0.0052(16)
C1 0.016(2) 0.019(2) 0.019(2) -0.0044(16) -0.0007(16) -0.0071(16)
C2 0.023(2) 0.024(2) 0.017(2) -0.0022(17) -0.0014(17) -0.0044(18)
C3 0.029(2) 0.017(2) 0.027(2) -0.0053(18) 0.0019(19) -0.0016(18)
C4 0.033(3) 0.023(2) 0.025(2) -0.0133(19) 0.0019(19) -0.0069(19)
C5 0.028(2) 0.025(2) 0.021(2) -0.0073(18) -0.0024(18) -0.0064(19)
C29 0.030(2) 0.016(2) 0.019(2) -0.0046(17) -0.0007(18) -0.0050(18)
C30 0.032(3) 0.025(2) 0.022(2) -0.0065(19) -0.0017(19) 0.0018(19)
C31 0.040(3) 0.031(3) 0.029(3) -0.015(2) 0.003(2) 0.001(2)
C32 0.055(3) 0.025(2) 0.022(2) -0.013(2) -0.003(2) 0.001(2)
C33 0.046(3) 0.028(3) 0.025(2) -0.008(2) -0.007(2) -0.015(2)
C34 0.037(3) 0.021(2) 0.020(2) -0.0044(18) -0.0008(19) -0.005(2)
C35 0.027(2) 0.017(2) 0.019(2) -0.0018(17) 0.0038(17) -0.0028(18)
C36 0.021(2) 0.024(2) 0.030(2) -0.0046(19) 0.0017(19) -0.0050(18)
C37 0.036(3) 0.029(3) 0.043(3) -0.006(2) 0.003(2) -0.015(2)
C38 0.041(3) 0.033(3) 0.042(3) -0.001(2) 0.014(2) -0.015(2)
C39 0.052(3) 0.024(3) 0.026(3) 0.008(2) 0.006(2) -0.006(2)
C40 0.036(3) 0.022(2) 0.024(2) -0.0046(19) 0.002(2) -0.005(2)
C41 0.023(2) 0.019(2) 0.019(2) -0.0047(17) -0.0012(17) -0.0039(17)
C42 0.027(2) 0.019(2) 0.026(2) -0.0023(18) -0.0037(18) -0.0035(18)
C43 0.031(2) 0.016(2) 0.023(2) -0.0010(18) -0.0113(19) 0.0013(18)
C44 0.018(2) 0.023(2) 0.033(2) -0.0086(19) -0.0053(18) -0.0046(17)
C45 0.022(2) 0.021(2) 0.021(2) -0.0048(17) -0.0010(17) -0.0047(17)
C46 0.019(2) 0.014(2) 0.019(2) -0.0048(16) -0.0028(16) -0.0030(16)
C47 0.019(2) 0.018(2) 0.019(2) -0.0072(16) 0.0024(16) -0.0085(16)
C48 0.018(2) 0.020(2) 0.021(2) -0.0053(17) 0.0019(16) -0.0031(17)
C49 0.028(2) 0.024(2) 0.018(2) -0.0013(18) -0.0031(18) -0.0050(19)
C50 0.029(2) 0.030(2) 0.023(2) -0.0111(19) 0.0023(19) -0.005(2)
C51 0.028(2) 0.023(2) 0.028(2) -0.0096(19) -0.0016(19) -0.0014(19)
C52 0.026(2) 0.022(2) 0.021(2) -0.0056(18) -0.0022(18) -0.0039(18)
C53 0.0147(19) 0.016(2) 0.018(2) -0.0052(16) 0.0029(15) -0.0023(16)
C54 0.020(2) 0.026(2) 0.019(2) -0.0051(18) -0.0037(17) -0.0036(18)
C55 0.029(2) 0.014(2) 0.021(2) 0.0002(17) 0.0006(18) -0.0031(18)
C56 0.026(2) 0.018(2) 0.030(2) -0.0042(18) -0.0002(19) -0.0105(18)
C57 0.022(2) 0.027(2) 0.034(3) -0.008(2) -0.0055(19) -0.0060(19)
C58 0.020(2) 0.021(2) 0.024(2) -0.0005(18) -0.0042(17) -0.0037(17)
C59 0.132(7) 0.038(4) 0.046(4) -0.009(3) -0.022(4) -0.025(4)
C60 0.090(5) 0.045(4) 0.050(4) -0.007(3) -0.025(3) -0.022(4)
C61 0.041(3) 0.037(3) 0.048(3) -0.009(3) -0.004(3) -0.006(2)
C62 0.044(3) 0.046(3) 0.047(3) -0.024(3) 0.001(3) -0.007(3)
C63 0.065(4) 0.040(3) 0.059(4) -0.009(3) -0.026(3) -0.006(3)
C64 0.087(5) 0.034(3) 0.065(4) -0.004(3) -0.027(4) -0.005(3)
C65 0.118(6) 0.033(3) 0.046(4) -0.004(3) -0.040(4) -0.012(4)
C66 0.140(8) 0.030(3) 0.039(4) -0.005(3) -0.020(4) 0.017(4)
C67 0.103(6) 0.039(4) 0.038(4) 0.004(3) 0.006(4) 0.009(4)
C68 0.091(5) 0.038(3) 0.032(3) 0.005(3) -0.004(3) -0.018(3)
C69 0.089(5) 0.033(3) 0.026(3) -0.002(2) -0.005(3) -0.008(3)
C70 0.077(5) 0.051(4) 0.039(3) -0.009(3) -0.016(3) -0.008(3)
C71 0.084(5) 0.048(4) 0.067(4) -0.028(3) 0.026(4) -0.024(4)
C72 0.052(4) 0.076(5) 0.061(4) -0.045(4) -0.003(3) -0.005(4)
C73 0.074(5) 0.044(4) 0.040(3) -0.022(3) -0.001(3) 0.003(3)
C74 0.061(4) 0.058(4) 0.050(4) -0.028(3) 0.011(3) -0.019(3)
C75 0.060(4) 0.077(5) 0.061(4) -0.034(4) -0.006(3) -0.005(4)
C76 0.084(5) 0.059(4) 0.048(4) -0.012(3) -0.011(4) 0.007(4)
C77 0.037(3) 0.057(4) 0.047(3) -0.032(3) -0.004(2) -0.012(3)
C78 0.026(3) 0.045(3) 0.049(3) -0.008(3) -0.011(2) -0.011(2)
C79 0.024(3) 0.038(3) 0.036(3) -0.004(2) 0.003(2) -0.003(2)
C80 0.037(3) 0.027(3) 0.031(3) 0.001(2) -0.004(2) -0.009(2)
C81 0.026(3) 0.039(3) 0.046(3) -0.013(2) -0.008(2) -0.003(2)
C82 0.027(3) 0.053(3) 0.064(4) -0.036(3) -0.003(3) -0.003(2)

loop_
_atom_type_symbol
_atom_type_description
_atom_type_scat_dispersion_real
_atom_type_scat_dispersion_imag
_atom_type_scat_source
C C 0.0033 0.0016 'International Tables Vol C Tables 4.2.6.8 and 6.1.1.4'
H H 0.0000 0.0000 'International Tables Vol C Tables 4.2.6.8 and 6.1.1.4'
N N 0.0061 0.0033 'International Tables Vol C Tables 4.2.6.8 and 6.1.1.4'
P P 0.1023 0.0942 'International Tables Vol C Tables 4.2.6.8 and 6.1.1.4'
Os Os -1.2165 7.6030 'International Tables Vol C Tables 4.2.6.8 and 6.1.1.4'

loop_
_geom_angle_atom_site_label_1
_geom_angle_atom_site_label_2
_geom_angle_atom_site_label_3
_geom_angle
C7 Os C16 97.88(15)
C7 Os C24 86.04(15)
C16 Os C24 77.30(16)
C7 Os C1 77.38(15)
C16 Os C1 165.16(15)
C24 Os C1 88.29(15)
C7 Os P2 92.70(11)
C16 Os P2 110.53(12)
C24 Os P2 172.18(12)
C1 Os P2 83.90(11)
C7 Os P1 172.85(12)
C16 Os P1 89.15(11)
C24 Os P1 96.80(10)
C1 Os P1 96.10(11)
P2 Os P1 83.59(4)
C29 P1 C41 100.99(19)
C29 P1 C35 97.25(18)
C41 P1 C35 105.92(18)
C29 P1 Os 116.61(13)
C41 P1 Os 109.72(13)
C35 P1 Os 123.54(15)
C46 P2 C53 103.98(18)
C46 P2 C47 101.75(18)
C53 P2 C47 98.76(17)
C46 P2 Os 110.22(13)
C53 P2 Os 124.69(12)
C47 P2 Os 114.58(13)
C16 N3 C17 112.3(4)
C16 N3 C15 126.0(3)
C17 N3 C15 121.6(4)
C22 N4 C16 111.3(4)
C22 N4 C23 131.9(3)
C16 N4 C23 116.8(3)
C7 N2 C13 111.7(3)
C7 N2 C14 125.6(3)
C13 N2 C14 122.7(3)
C7 N1 C8 110.5(3)
C7 N1 C6 116.7(3)
C8 N1 C6 132.5(4)
N3 C16 N4 103.7(3)
N3 C16 Os 139.7(3)
N4 C16 Os 116.6(3)
N3 C15 H15A 109.5
N3 C15 H15B 109.5
H15A C15 H15B 109.5
N3 C15 H15C 109.5
H15A C15 H15C 109.5
H15B C15 H15C 109.5
C18 C17 N3 130.3(4)
C18 C17 C22 123.1(4)
N3 C17 C22 106.6(4)
C17 C18 C19 116.7(5)
C17 C18 H18 121.7
C19 C18 H18 121.7
C20 C19 C18 120.8(5)
C20 C19 H19 119.6
C18 C19 H19 119.6
C19 C20 C21 122.2(5)
C19 C20 H20 118.9
C21 C20 H20 118.9
C20 C21 C22 117.8(5)
C20 C21 H21 121.1
C22 C21 H21 121.1
C17 C22 C21 119.4(4)
C17 C22 N4 106.0(4)
C21 C22 N4 134.6(5)
C28 C23 C24 123.1(4)
C28 C23 N4 123.4(4)
C24 C23 N4 113.6(3)
C25 C24 C23 115.1(4)
C25 C24 Os 129.2(3)
C23 C24 Os 115.7(3)
C24 C25 C26 122.7(4)
C24 C25 H25 118.7
C26 C25 H25 118.7
C27 C26 C25 120.2(4)
C27 C26 H26 119.9
C25 C26 H26 119.9
C26 C27 C28 119.6(4)
C26 C27 H27 120.2
C28 C27 H27 120.2
C27 C28 C23 119.2(4)
C27 C28 H28 120.4
C23 C28 H28 120.4
N2 C7 N1 105.2(3)
N2 C7 Os 137.9(3)
N1 C7 Os 116.9(3)
N2 C14 H14A 109.5
N2 C14 H14B 109.5
H14A C14 H14B 109.5
N2 C14 H14C 109.5
H14A C14 H14C 109.5
H14B C14 H14C 109.5
N2 C13 C12 130.8(4)
N2 C13 C8 107.1(3)
C12 C13 C8 122.1(4)
C13 C12 C11 117.5(4)
C13 C12 H12 121.2
C11 C12 H12 121.2
C12 C11 C10 120.8(4)
C12 C11 H11 119.6
C10 C11 H11 119.6
C9 C10 C11 121.7(4)
C9 C10 H10 119.2
C11 C10 H10 119.2
C10 C9 C8 117.9(4)
C10 C9 H9 121.1
C8 C9 H9 121.1
C9 C8 C13 120.0(4)
C9 C8 N1 134.5(4)
C13 C8 N1 105.4(4)
C1 C6 C5 123.4(4)
C1 C6 N1 114.2(3)
C5 C6 N1 122.4(4)
C2 C1 C6 114.6(4)
C2 C1 Os 130.8(3)
C6 C1 Os 114.6(3)
C3 C2 C1 122.9(4)
C3 C2 H2 118.6
C1 C2 H2 118.6
C4 C3 C2 120.4(4)
C4 C3 H3 119.8
C2 C3 H3 119.8
C5 C4 C3 119.5(4)
C5 C4 H4 120.2
C3 C4 H4 120.2
C4 C5 C6 119.1(4)
C4 C5 H5 120.5
C6 C5 H5 120.5
C30 C29 C34 117.5(4)
C30 C29 P1 118.1(3)
C34 C29 P1 124.4(3)
C31 C30 C29 121.3(5)
C31 C30 H30 119.4
C29 C30 H30 119.4
C30 C31 C32 120.1(4)
C30 C31 H31 119.9
C32 C31 H31 119.9
C33 C32 C31 119.9(4)
C33 C32 H32 120.0
C31 C32 H32 120.0
C32 C33 C34 119.7(5)
C32 C33 H33 120.2
C34 C33 H33 120.2
C33 C34 C29 121.4(4)
C33 C34 H34 119.3
C29 C34 H34 119.3
C36 C35 C40 118.5(4)
C36 C35 P1 119.6(3)
C40 C35 P1 121.5(3)
C35 C36 C37 120.8(4)
C35 C36 H36 119.6
C37 C36 H36 119.6
C38 C37 C36 119.9(5)
C38 C37 H37 120.0
C36 C37 H37 120.0
C37 C38 C39 119.9(4)
C37 C38 H38 120.0
C39 C38 H38 120.0
C38 C39 C40 120.5(4)
C38 C39 H39 119.8
C40 C39 H39 119.8
C39 C40 C35 120.4(5)
C39 C40 H40 119.8
C35 C40 H40 119.8
C42 C41 C46 119.2(4)
C42 C41 P1 124.0(3)
C46 C41 P1 116.7(3)
C43 C42 C41 120.9(4)
C43 C42 H42 119.6
C41 C42 H42 119.6
C42 C43 C44 120.4(4)
C42 C43 H43 119.8
C44 C43 H43 119.8
C45 C44 C43 119.5(4)
C45 C44 H44 120.3
C43 C44 H44 120.3
C44 C45 C46 121.3(4)
C44 C45 H45 119.4
C46 C45 H45 119.4
C45 C46 C41 118.8(4)
C45 C46 P2 123.8(3)
C41 C46 P2 117.3(3)
C52 C47 C48 117.6(4)
C52 C47 P2 123.0(3)
C48 C47 P2 119.1(3)
C49 C48 C47 120.8(4)
C49 C48 H48 119.6
C47 C48 H48 119.6
C50 C49 C48 120.9(4)
C50 C49 H49 119.6
C48 C49 H49 119.6
C49 C50 C51 118.8(4)
C49 C50 H50 120.6
C51 C50 H50 120.6
C52 C51 C50 120.6(4)
C52 C51 H51 119.7
C50 C51 H51 119.7
C51 C52 C47 121.4(4)
C51 C52 H52 119.3
C47 C52 H52 119.3
C58 C53 C54 117.6(4)
C58 C53 P2 125.0(3)
C54 C53 P2 117.4(3)
C55 C54 C53 121.2(4)
C55 C54 H54 119.4
C53 C54 H54 119.4
C56 C55 C54 120.5(4)
C56 C55 H55 119.8
C54 C55 H55 119.8
C57 C56 C55 118.8(4)
C57 C56 H56 120.6
C55 C56 H56 120.6
C56 C57 C58 120.7(4)
C56 C57 H57 119.6
C58 C57 H57 119.6
C57 C58 C53 121.1(4)
C57 C58 H58 119.4
C53 C58 H58 119.4
C64 C59 C60 118.7(6)
C64 C59 H59 120.6
C60 C59 H59 120.6
C61 C60 C59 120.8(6)
C61 C60 H60 119.6
C59 C60 H60 119.6
C60 C61 C62 119.8(5)
C60 C61 H61 120.1
C62 C61 H61 120.1
C63 C62 C61 120.8(5)
C63 C62 H62 119.6
C61 C62 H62 119.6
C62 C63 C64 119.4(5)
C62 C63 H63 120.3
C64 C63 H63 120.3
C63 C64 C59 120.5(6)
C63 C64 H64 119.8
C59 C64 H64 119.8
C70 C65 C66 119.8(7)
C70 C65 H65 120.1
C66 C65 H65 120.1
C67 C66 C65 119.4(7)
C67 C66 H66 120.3
C65 C66 H66 120.3
C66 C67 C68 121.0(7)
C66 C67 H67 119.5
C68 C67 H67 119.5
C69 C68 C67 119.6(7)
C69 C68 H68 120.2
C67 C68 H68 120.2
C68 C69 C70 119.7(6)
C68 C69 H69 120.2
C70 C69 H69 120.2
C69 C70 C65 120.5(7)
C69 C70 H70 119.7
C65 C70 H70 119.7
C72 C71 C76 119.8(6)
C72 C71 H71 120.1
C76 C71 H71 120.1
C73 C72 C71 119.7(6)
C73 C72 H72 120.2
C71 C72 H72 120.2
C74 C73 C72 120.8(6)
C74 C73 H73 119.6
C72 C73 H73 119.6
C73 C74 C75 120.6(6)
C73 C74 H74 119.7
C75 C74 H74 119.7
C74 C75 C76 119.4(7)
C74 C75 H75 120.3
C76 C75 H75 120.3
C75 C76 C71 119.8(6)
C75 C76 H76 120.1
C71 C76 H76 120.1
C82 C77 C78 120.6(5)
C82 C77 H77 119.7
C78 C77 H77 119.7
C77 C78 C79 118.9(5)
C77 C78 H78 120.6
C79 C78 H78 120.6
C80 C79 C78 120.5(5)
C80 C79 H79 119.7
C78 C79 H79 119.7
C81 C80 C79 119.6(5)
C81 C80 H80 120.2
C79 C80 H80 120.2
C82 C81 C80 120.5(5)
C82 C81 H81 119.7
C80 C81 H81 119.7
C81 C82 C77 119.9(5)
C81 C82 H82 120.1
C77 C82 H82 120.1

loop_
_geom_bond_atom_site_label_1
_geom_bond_atom_site_label_2
_geom_bond_distance
Os C7 2.051(4)
Os C16 2.059(4)
Os C24 2.127(4)
Os C1 2.137(4)
Os P2 2.3113(10)
Os P1 2.3161(10)
P1 C29 1.837(4)
P1 C41 1.845(4)
P1 C35 1.855(4)
P2 C46 1.839(4)
P2 C53 1.853(4)
P2 C47 1.854(4)
N3 C16 1.364(5)
N3 C17 1.391(5)
N3 C15 1.440(5)
N4 C22 1.395(5)
N4 C16 1.402(5)
N4 C23 1.419(5)
N2 C7 1.357(5)
N2 C13 1.379(5)
N2 C14 1.462(5)
N1 C7 1.388(5)
N1 C8 1.405(5)
N1 C6 1.418(5)
C15 H15A 0.9800
C15 H15B 0.9800
C15 H15C 0.9800
C17 C18 1.376(6)
C17 C22 1.393(6)
C18 C19 1.398(6)
C18 H18 0.9500
C19 C20 1.378(7)
C19 H19 0.9500
C20 C21 1.382(7)
C20 H20 0.9500
C21 C22 1.393(6)
C21 H21 0.9500
C23 C28 1.394(5)
C23 C24 1.409(5)
C24 C25 1.392(6)
C25 C26 1.393(5)
C25 H25 0.9500
C26 C27 1.381(6)
C26 H26 0.9500
C27 C28 1.382(6)
C27 H27 0.9500
C28 H28 0.9500
C14 H14A 0.9800
C14 H14B 0.9800
C14 H14C 0.9800
C13 C12 1.380(5)
C13 C8 1.400(6)
C12 C11 1.390(6)
C12 H12 0.9500
C11 C10 1.391(6)
C11 H11 0.9500
C10 C9 1.385(6)
C10 H10 0.9500
C9 C8 1.390(6)
C9 H9 0.9500
C6 C1 1.403(5)
C6 C5 1.403(5)
C1 C2 1.403(5)
C2 C3 1.386(6)
C2 H2 0.9500
C3 C4 1.382(6)
C3 H3 0.9500
C4 C5 1.381(6)
C4 H4 0.9500
C5 H5 0.9500
C29 C30 1.393(6)
C29 C34 1.395(6)
C30 C31 1.379(6)
C30 H30 0.9500
C31 C32 1.387(7)
C31 H31 0.9500
C32 C33 1.372(6)
C32 H32 0.9500
C33 C34 1.392(6)
C33 H33 0.9500
C34 H34 0.9500
C35 C36 1.380(6)
C35 C40 1.401(5)
C36 C37 1.398(6)
C36 H36 0.9500
C37 C38 1.376(6)
C37 H37 0.9500
C38 C39 1.378(7)
C38 H38 0.9500
C39 C40 1.384(6)
C39 H39 0.9500
C40 H40 0.9500
C41 C42 1.401(5)
C41 C46 1.408(5)
C42 C43 1.376(6)
C42 H42 0.9500
C43 C44 1.387(5)
C43 H43 0.9500
C44 C45 1.386(5)
C44 H44 0.9500
C45 C46 1.397(5)
C45 H45 0.9500
C47 C52 1.391(5)
C47 C48 1.396(5)
C48 C49 1.385(5)
C48 H48 0.9500
C49 C50 1.379(6)
C49 H49 0.9500
C50 C51 1.383(6)
C50 H50 0.9500
C51 C52 1.379(5)
C51 H51 0.9500
C52 H52 0.9500
C53 C58 1.389(5)
C53 C54 1.397(5)
C54 C55 1.385(5)
C54 H54 0.9500
C55 C56 1.384(6)
C55 H55 0.9500
C56 C57 1.382(6)
C56 H56 0.9500
C57 C58 1.389(6)
C57 H57 0.9500
C58 H58 0.9500
C59 C64 1.379(8)
C59 C60 1.389(7)
C59 H59 0.9500
C60 C61 1.348(7)
C60 H60 0.9500
C61 C62 1.371(7)
C61 H61 0.9500
C62 C63 1.368(7)
C62 H62 0.9500
C63 C64 1.369(8)
C63 H63 0.9500
C64 H64 0.9500
C65 C70 1.376(8)
C65 C66 1.381(9)
C65 H65 0.9500
C66 C67 1.350(9)
C66 H66 0.9500
C67 C68 1.386(8)
C67 H67 0.9500
C68 C69 1.366(8)
C68 H68 0.9500
C69 C70 1.366(8)
C69 H69 0.9500
C70 H70 0.9500
C71 C72 1.373(8)
C71 C76 1.382(9)
C71 H71 0.9500
C72 C73 1.360(8)
C72 H72 0.9500
C73 C74 1.351(8)
C73 H73 0.9500
C74 C75 1.370(8)
C74 H74 0.9500
C75 C76 1.374(9)
C75 H75 0.9500
C76 H76 0.9500
C77 C82 1.377(7)
C77 C78 1.379(6)
C77 H77 0.9500
C78 C79 1.389(7)
C78 H78 0.9500
C79 C80 1.379(6)
C79 H79 0.9500
C80 C81 1.374(6)
C80 H80 0.9500
C81 C82 1.372(6)
C81 H81 0.9500
C82 H82 0.9500
